data_4064591
loop_
_publ_author_name
'Boudier, Adrien'
'Breuil, Pierre-Alain R.'
'Magna, Lionel'
'Rangheard, Claudine'
'Ponthus, J\'er\'emie'
'Olivier-Bourbigou, H\'el\`ene'
'Braunstein, Pierre'

_publ_section_title
;
 Novel Catalytic System for Ethylene Oligomerization: An Iron(III) Complex
 with an Anionic N,N,N Ligand
;
_journal_issue 10
_journal_name_full Organometallics
_journal_page_first 2640
_journal_paper_doi 10.1021/om200197s
_journal_volume 30
_journal_year 2011
_chemical_formula_moiety 'C92 H64 Cl4 Fe4 N16 O2, 2(C4 H10 O)'
_chemical_formula_sum 'C100 H84 Cl4 Fe4 N16 O4'
_chemical_formula_weight 1939.03
_space_group_IT_number 60
_symmetry_cell_setting orthorhombic
_symmetry_Int_Tables_number 60
_symmetry_space_group_name_Hall '-P 2n 2ab'
_symmetry_space_group_name_H-M 'P b c n'
_atom_sites_solution_hydrogens geom
_atom_sites_solution_primary direct
_atom_sites_solution_secondary difmap
_audit_creation_method SHELXL-97
_cell_angle_alpha 90.00
_cell_angle_beta 90.00
_cell_angle_gamma 90.00
_cell_formula_units_Z 4
_cell_length_a 19.1126(3)
_cell_length_b 26.6732(9)
_cell_length_c 17.5989(5)
_cell_measurement_reflns_used 8241
_cell_measurement_temperature 173(2)
_cell_measurement_theta_max 27.512
_cell_measurement_theta_min 0.998
_cell_volume 8971.8(4)
_computing_cell_refinement 'HKL Scalepack (Otwinowski & Minor 1997)'
_computing_data_reduction 'HKL Denzo and Scalepack (Otwinowski & Minor 1997)'
_computing_molecular_graphics ORTEP-3
_computing_publication_material PLATON
_computing_structure_refinement 'SHELXL-97 (Sheldrick, 1997)'
_computing_structure_solution 'SHELXS-97 (Sheldrick, 1997)'
_diffrn_ambient_temperature 173(2)
_diffrn_detector_area_resol_mean 9
_diffrn_measured_fraction_theta_full 1.000
_diffrn_measured_fraction_theta_max 1.000
_diffrn_measurement_device_type KappaCCD
_diffrn_measurement_method CCD
_diffrn_radiation_monochromator graphite
_diffrn_radiation_probe x-ray
_diffrn_radiation_type MoK\a
_diffrn_radiation_wavelength 0.71073
_diffrn_reflns_av_R_equivalents 0.1076
_diffrn_reflns_av_sigmaI/netI 0.0939
_diffrn_reflns_limit_h_max 23
_diffrn_reflns_limit_h_min -20
_diffrn_reflns_limit_k_max 22
_diffrn_reflns_limit_k_min -32
_diffrn_reflns_limit_l_max 21
_diffrn_reflns_limit_l_min -19
_diffrn_reflns_number 49987
_diffrn_reflns_theta_full 26.00
_diffrn_reflns_theta_max 26.00
_diffrn_reflns_theta_min 1.31
_diffrn_source 'fine-focus sealed tube'
_exptl_absorpt_coefficient_mu 0.817
_exptl_absorpt_correction_type none
_exptl_crystal_colour 'dark violet'
_exptl_crystal_density_diffrn 1.436
_exptl_crystal_density_method 'not measured'
_exptl_crystal_description prism
_exptl_crystal_F_000 4000
_exptl_crystal_size_max 0.06
_exptl_crystal_size_mid 0.03
_exptl_crystal_size_min 0.03
_refine_diff_density_max 0.498
_refine_diff_density_min -0.390
_refine_diff_density_rms 0.072
_refine_ls_extinction_method none
_refine_ls_goodness_of_fit_ref 1.044
_refine_ls_hydrogen_treatment constr
_refine_ls_matrix_type full
_refine_ls_number_parameters 582
_refine_ls_number_reflns 8819
_refine_ls_number_restraints 0
_refine_ls_restrained_S_all 1.044
_refine_ls_R_factor_all 0.1455
_refine_ls_R_factor_gt 0.0666
_refine_ls_shift/su_max 0.001
_refine_ls_shift/su_mean 0.000
_refine_ls_structure_factor_coef Fsqd
_refine_ls_weighting_details 'calc w=1/[\s^2^(Fo^2^)+(0.0778P)^2^+0.0000P] where P=(Fo^2^+2Fc^2^)/3'
_refine_ls_weighting_scheme calc
_refine_ls_wR_factor_gt 0.1420
_refine_ls_wR_factor_ref 0.1620
_reflns_number_gt 4807
_reflns_number_total 8819
_reflns_threshold_expression >2sigma(I)
_cod_data_source_file om200197s_si_003.cif
_cod_data_source_block platon
_cod_database_code 4064591

loop_
_symmetry_equiv_pos_as_xyz
'x, y, z'
'-x+1/2, -y+1/2, z+1/2'
'x+1/2, -y+1/2, -z'
'-x, y, -z+1/2'
'-x, -y, -z'
'x-1/2, y-1/2, -z-1/2'
'-x-1/2, y-1/2, z'
'x, -y, z-1/2'

loop_
_atom_site_label
_atom_site_type_symbol
_atom_site_fract_x
_atom_site_fract_y
_atom_site_fract_z
_atom_site_U_iso_or_equiv
_atom_site_adp_type
_atom_site_occupancy
_atom_site_symmetry_multiplicity
_atom_site_calc_flag
_atom_site_refinement_flags
Fe1 Fe 0.66756(3) 0.85751(2) 0.69719(4) 0.0385(2) Uani 1 1 d .
Fe2 Fe 1.29741(3) 0.85898(2) 0.61668(4) 0.0385(2) Uani 1 1 d .
Cl1 Cl 0.60319(5) 0.78952(5) 0.66826(8) 0.0573(4) Uani 1 1 d .
Cl2 Cl 1.33258(5) 0.91307(5) 0.52641(7) 0.0582(4) Uani 1 1 d .
O1 O 0.65831(13) 0.87091(12) 0.79575(17) 0.0457(8) Uani 1 1 d .
O2 O 0.7405(4) 0.9076(4) 0.2844(4) 0.187(3) Uani 1 1 d .
N1 N 0.59667(16) 0.91287(14) 0.6487(2) 0.0421(9) Uani 1 1 d .
N2 N 0.72761(16) 0.90116(14) 0.6340(2) 0.0410(10) Uani 1 1 d .
N3 N 0.76889(15) 0.82002(14) 0.69946(19) 0.0373(9) Uani 1 1 d .
N4 N 1.35243(16) 0.78974(14) 0.5872(2) 0.0411(9) Uani 1 1 d .
N5 N 1.22439(15) 0.81212(13) 0.5824(2) 0.0368(9) Uani 1 1 d .
N6 N 1.20033(16) 0.89809(15) 0.6468(2) 0.0421(9) Uani 1 1 d .
N7 N 0.9268(2) 1.01957(17) 0.6455(3) 0.0680(13) Uani 1 1 d .
N8 N 1.03130(18) 0.69789(15) 0.6444(2) 0.0516(11) Uani 1 1 d .
C1 C 0.5276(2) 0.91404(19) 0.6621(3) 0.0488(13) Uani 1 1 d .
H1 H 0.5071 0.8872 0.6876 0.059 Uiso 1 1 calc R
C2 C 0.4862(2) 0.9530(2) 0.6399(3) 0.0534(14) Uani 1 1 d .
H2 H 0.4386 0.9527 0.6507 0.064 Uiso 1 1 calc R
C3 C 0.5155(2) 0.9925(2) 0.6014(3) 0.0561(14) Uani 1 1 d .
H3 H 0.4883 1.0197 0.5867 0.067 Uiso 1 1 calc R
C4 C 0.5863(2) 0.99105(19) 0.5851(3) 0.0521(13) Uani 1 1 d .
H4 H 0.6071 1.0171 0.5582 0.062 Uiso 1 1 calc R
C5 C 0.6260(2) 0.95077(18) 0.6088(3) 0.0422(12) Uani 1 1 d .
C6 C 0.70245(19) 0.94295(18) 0.5875(3) 0.0455(12) Uani 1 1 d .
C7 C 0.7030(2) 0.9277(2) 0.5018(3) 0.0594(15) Uani 1 1 d .
H7A H 0.7500 0.9199 0.4865 0.089 Uiso 1 1 calc R
H7B H 0.6857 0.9550 0.4717 0.089 Uiso 1 1 calc R
H7C H 0.6737 0.8989 0.4945 0.089 Uiso 1 1 calc R
C8 C 0.7503(2) 0.98699(19) 0.5944(3) 0.0506(13) Uani 1 1 d .
H8 H 0.7321 1.0193 0.5962 0.061 Uiso 1 1 calc R
C9 C 0.8211(2) 0.97941(18) 0.5982(3) 0.0474(13) Uani 1 1 d .
C10 C 0.8467(2) 0.92866(18) 0.6096(3) 0.0462(13) Uani 1 1 d .
C11 C 0.79761(19) 0.89365(18) 0.6343(2) 0.0386(11) Uani 1 1 d .
C12 C 0.8204(2) 0.84833(17) 0.6678(2) 0.0379(11) Uani 1 1 d .
C13 C 0.89190(19) 0.83432(18) 0.6691(2) 0.0383(11) Uani 1 1 d .
C14 C 0.9417(2) 0.86776(18) 0.6332(3) 0.0429(12) Uani 1 1 d .
C15 C 0.9189(2) 0.91271(19) 0.6068(3) 0.0477(13) Uani 1 1 d .
H15 H 0.9516 0.9345 0.5856 0.057 Uiso 1 1 calc R
C16 C 0.9068(2) 0.78923(18) 0.7057(2) 0.0422(12) Uani 1 1 d .
H16 H 0.9529 0.7782 0.7079 0.051 Uiso 1 1 calc R
C17 C 0.8553(2) 0.76066(18) 0.7386(3) 0.0434(12) Uani 1 1 d .
H17 H 0.8663 0.7309 0.7634 0.052 Uiso 1 1 calc R
C18 C 0.78576(19) 0.77730(18) 0.7341(3) 0.0407(11) Uani 1 1 d .
H18 H 0.7505 0.7580 0.7558 0.049 Uiso 1 1 calc R
C19 C 0.8700(2) 1.02354(19) 0.5992(3) 0.0546(14) Uani 1 1 d .
C20 C 0.8580(2) 1.0646(2) 0.5559(3) 0.0607(15) Uani 1 1 d .
H20 H 0.8195 1.0658 0.5235 0.073 Uiso 1 1 calc R
C21 C 0.9035(3) 1.1047(2) 0.5604(3) 0.0709(17) Uani 1 1 d .
H21 H 0.8953 1.1335 0.5320 0.085 Uiso 1 1 calc R
C22 C 0.9604(3) 1.1018(2) 0.6066(3) 0.0712(17) Uani 1 1 d .
H22 H 0.9916 1.1284 0.6110 0.085 Uiso 1 1 calc R
C23 C 0.9700(3) 1.0586(2) 0.6459(4) 0.0816(19) Uani 1 1 d .
H23 H 1.0101 1.0561 0.6756 0.098 Uiso 1 1 calc R
C24 C 1.4204(2) 0.77955(19) 0.6026(3) 0.0529(14) Uani 1 1 d .
H24 H 1.4468 0.8033 0.6285 0.063 Uiso 1 1 calc R
C25 C 1.4515(2) 0.7358(2) 0.5815(3) 0.0596(15) Uani 1 1 d .
H25 H 1.4983 0.7299 0.5931 0.072 Uiso 1 1 calc R
C26 C 1.4134(2) 0.7007(2) 0.5431(3) 0.0607(15) Uani 1 1 d .
H26 H 1.4340 0.6709 0.5276 0.073 Uiso 1 1 calc R
C27 C 1.3439(2) 0.71016(19) 0.5276(3) 0.0509(13) Uani 1 1 d .
H27 H 1.3172 0.6867 0.5014 0.061 Uiso 1 1 calc R
C28 C 1.3144(2) 0.75449(18) 0.5511(3) 0.0416(12) Uani 1 1 d .
C29 C 1.23907(19) 0.76887(18) 0.5343(3) 0.0424(12) Uani 1 1 d .
C30 C 1.2351(2) 0.7836(2) 0.4505(3) 0.0531(13) Uani 1 1 d .
H30A H 1.1877 0.7923 0.4378 0.080 Uiso 1 1 calc R
H30B H 1.2500 0.7559 0.4196 0.080 Uiso 1 1 calc R
H30C H 1.2650 0.8119 0.4414 0.080 Uiso 1 1 calc R
C31 C 1.18694(19) 0.72745(18) 0.5496(2) 0.0426(12) Uani 1 1 d .
H31 H 1.2011 0.6942 0.5456 0.051 Uiso 1 1 calc R
C32 C 1.1205(2) 0.73783(17) 0.5688(3) 0.0404(12) Uani 1 1 d .
C33 C 1.10140(18) 0.78929(17) 0.5857(2) 0.0374(11) Uani 1 1 d .
C34 C 1.15622(19) 0.82241(17) 0.5962(2) 0.0358(11) Uani 1 1 d .
C35 C 1.1425(2) 0.86974(17) 0.6287(2) 0.0385(12) Uani 1 1 d .
C36 C 1.07334(19) 0.88659(18) 0.6442(2) 0.0392(11) Uani 1 1 d .
C37 C 1.0163(2) 0.85328(18) 0.6252(3) 0.0424(12) Uani 1 1 d .
C38 C 1.0326(2) 0.80640(18) 0.5984(2) 0.0426(12) Uani 1 1 d .
H38 H 0.9959 0.7845 0.5880 0.051 Uiso 1 1 calc R
C39 C 1.0676(2) 0.93415(19) 0.6781(3) 0.0499(13) Uani 1 1 d .
H39 H 1.0235 0.9470 0.6894 0.060 Uiso 1 1 calc R
C40 C 1.1258(2) 0.96175(19) 0.6948(3) 0.0534(13) Uani 1 1 d .
H40 H 1.1212 0.9933 0.7167 0.064 Uiso 1 1 calc R
C41 C 1.1923(2) 0.94241(19) 0.6787(3) 0.0488(13) Uani 1 1 d .
H41 H 1.2317 0.9613 0.6908 0.059 Uiso 1 1 calc R
C42 C 1.0671(2) 0.69734(17) 0.5785(3) 0.0406(11) Uani 1 1 d .
C43 C 1.0526(2) 0.66427(18) 0.5223(3) 0.0471(12) Uani 1 1 d .
H43 H 1.0781 0.6650 0.4774 0.057 Uiso 1 1 calc R
C44 C 0.9997(3) 0.6294(2) 0.5321(3) 0.0619(15) Uani 1 1 d .
H44 H 0.9893 0.6064 0.4940 0.074 Uiso 1 1 calc R
C45 C 0.9633(2) 0.62942(19) 0.5984(3) 0.0561(14) Uani 1 1 d .
H45 H 0.9272 0.6067 0.6066 0.067 Uiso 1 1 calc R
C46 C 0.9809(2) 0.6635(2) 0.6525(3) 0.0555(14) Uani 1 1 d .
H46 H 0.9563 0.6629 0.6981 0.067 Uiso 1 1 calc R
C47 C 0.8520(6) 0.8706(6) 0.2883(8) 0.269(9) Uani 1 1 d .
H47A H 0.8786 0.8880 0.2502 0.403 Uiso 1 1 calc R
H47B H 0.8715 0.8378 0.2959 0.403 Uiso 1 1 calc R
H47C H 0.8538 0.8890 0.3351 0.403 Uiso 1 1 calc R
C48 C 0.7860(8) 0.8665(5) 0.2656(9) 0.231(7) Uani 1 1 d .
H48A H 0.7666 0.8361 0.2876 0.277 Uiso 1 1 calc R
H48B H 0.7857 0.8623 0.2108 0.277 Uiso 1 1 calc R
C49 C 0.6738(6) 0.9049(6) 0.2667(9) 0.258(8) Uani 1 1 d .
H49A H 0.6536 0.8762 0.2925 0.310 Uiso 1 1 calc R
H49B H 0.6699 0.8989 0.2125 0.310 Uiso 1 1 calc R
C50 C 0.6337(6) 0.9479(6) 0.2851(7) 0.238(7) Uani 1 1 d .
H50A H 0.6572 0.9667 0.3240 0.357 Uiso 1 1 calc R
H50B H 0.5885 0.9378 0.3032 0.357 Uiso 1 1 calc R
H50C H 0.6283 0.9685 0.2407 0.357 Uiso 1 1 calc R

loop_
_atom_site_aniso_label
_atom_site_aniso_U_11
_atom_site_aniso_U_22
_atom_site_aniso_U_33
_atom_site_aniso_U_23
_atom_site_aniso_U_13
_atom_site_aniso_U_12
Fe1 0.0238(3) 0.0460(4) 0.0458(4) 0.0080(3) -0.0021(3) -0.0019(3)
Fe2 0.0241(3) 0.0462(4) 0.0451(4) -0.0009(3) 0.0013(3) -0.0044(3)
Cl1 0.0369(6) 0.0576(9) 0.0774(10) 0.0032(7) -0.0095(6) -0.0101(6)
Cl2 0.0370(6) 0.0683(9) 0.0692(9) 0.0213(7) 0.0053(6) -0.0043(6)
O1 0.0277(15) 0.053(2) 0.056(2) 0.0068(16) -0.0003(13) 0.0033(14)
O2 0.127(6) 0.255(10) 0.180(7) 0.022(6) -0.012(5) -0.003(6)
N1 0.0313(19) 0.048(3) 0.047(2) 0.008(2) -0.0006(16) -0.0005(17)
N2 0.0258(17) 0.047(3) 0.051(3) 0.015(2) -0.0020(16) 0.0004(16)
N3 0.0257(18) 0.047(3) 0.039(2) 0.005(2) 0.0003(15) -0.0047(17)
N4 0.0245(18) 0.051(3) 0.048(2) -0.005(2) 0.0046(16) -0.0017(17)
N5 0.0225(17) 0.045(2) 0.043(2) -0.006(2) 0.0032(15) -0.0027(16)
N6 0.0278(19) 0.047(3) 0.051(2) 0.001(2) -0.0005(16) -0.0056(18)
N7 0.040(2) 0.071(3) 0.092(4) 0.011(3) -0.012(2) -0.016(2)
N8 0.045(2) 0.057(3) 0.053(3) -0.001(2) 0.0039(19) -0.017(2)
C1 0.030(2) 0.058(4) 0.059(3) 0.009(3) 0.000(2) -0.001(2)
C2 0.029(2) 0.069(4) 0.062(4) 0.007(3) 0.001(2) 0.009(3)
C3 0.040(3) 0.055(4) 0.073(4) 0.013(3) -0.001(2) 0.008(2)
C4 0.033(2) 0.049(3) 0.073(4) 0.017(3) 0.001(2) 0.001(2)
C5 0.035(2) 0.049(3) 0.043(3) 0.007(2) -0.008(2) -0.003(2)
C6 0.026(2) 0.052(3) 0.059(3) 0.015(3) -0.001(2) -0.004(2)
C7 0.040(3) 0.070(4) 0.069(4) 0.018(3) 0.001(2) 0.002(2)
C8 0.037(3) 0.049(3) 0.066(4) 0.014(3) -0.005(2) -0.002(2)
C9 0.035(2) 0.050(3) 0.057(3) 0.012(3) 0.001(2) -0.001(2)
C10 0.028(2) 0.049(3) 0.061(3) 0.006(3) 0.000(2) -0.001(2)
C11 0.025(2) 0.045(3) 0.046(3) -0.003(2) -0.0008(19) 0.000(2)
C12 0.026(2) 0.047(3) 0.040(3) 0.001(2) -0.0051(19) -0.001(2)
C13 0.026(2) 0.044(3) 0.045(3) -0.004(2) -0.0009(19) -0.001(2)
C14 0.029(2) 0.046(3) 0.053(3) 0.008(3) 0.002(2) 0.005(2)
C15 0.030(2) 0.056(4) 0.057(3) 0.002(3) 0.007(2) -0.010(2)
C16 0.028(2) 0.053(3) 0.046(3) 0.003(3) -0.0041(19) 0.005(2)
C17 0.039(3) 0.048(3) 0.043(3) 0.004(2) -0.002(2) 0.003(2)
C18 0.030(2) 0.046(3) 0.047(3) 0.005(3) 0.0015(19) -0.007(2)
C19 0.035(3) 0.057(4) 0.072(4) 0.010(3) 0.002(2) -0.001(2)
C20 0.051(3) 0.053(4) 0.078(4) 0.020(3) -0.011(3) -0.009(3)
C21 0.067(4) 0.065(4) 0.080(4) 0.016(3) -0.018(3) -0.012(3)
C22 0.070(4) 0.059(4) 0.085(5) 0.019(4) -0.006(3) -0.023(3)
C23 0.049(3) 0.092(5) 0.104(5) 0.019(4) -0.013(3) -0.029(3)
C24 0.030(2) 0.059(4) 0.070(4) -0.004(3) 0.002(2) -0.006(2)
C25 0.027(2) 0.062(4) 0.090(4) -0.007(3) -0.002(2) 0.007(2)
C26 0.035(3) 0.060(4) 0.087(4) -0.010(3) 0.008(3) 0.000(2)
C27 0.033(3) 0.061(4) 0.059(3) -0.010(3) 0.007(2) -0.007(2)
C28 0.031(2) 0.052(3) 0.041(3) -0.007(2) 0.007(2) -0.002(2)
C29 0.021(2) 0.058(3) 0.048(3) -0.003(3) -0.0009(19) -0.004(2)
C30 0.043(3) 0.069(4) 0.047(3) -0.004(3) 0.002(2) -0.005(2)
C31 0.029(2) 0.049(3) 0.050(3) -0.009(2) -0.002(2) -0.002(2)
C32 0.032(2) 0.048(3) 0.042(3) -0.002(2) -0.0038(19) -0.006(2)
C33 0.024(2) 0.046(3) 0.042(3) 0.000(2) 0.0001(18) -0.001(2)
C34 0.031(2) 0.040(3) 0.037(3) 0.003(2) 0.0014(18) 0.001(2)
C35 0.027(2) 0.050(3) 0.038(3) 0.006(2) 0.0021(18) -0.001(2)
C36 0.026(2) 0.047(3) 0.045(3) 0.003(3) 0.0006(19) 0.000(2)
C37 0.029(2) 0.051(3) 0.048(3) 0.006(3) 0.0018(19) -0.001(2)
C38 0.029(2) 0.048(3) 0.051(3) 0.003(3) -0.0021(19) -0.006(2)
C39 0.031(2) 0.059(4) 0.060(3) -0.003(3) 0.001(2) 0.004(2)
C40 0.046(3) 0.045(3) 0.069(4) -0.013(3) -0.002(2) 0.004(2)
C41 0.033(2) 0.048(4) 0.065(3) -0.010(3) 0.002(2) -0.005(2)
C42 0.029(2) 0.049(3) 0.044(3) 0.000(3) 0.001(2) 0.002(2)
C43 0.043(3) 0.052(3) 0.046(3) 0.001(3) 0.006(2) -0.008(2)
C44 0.059(3) 0.062(4) 0.065(4) -0.020(3) 0.009(3) -0.017(3)
C45 0.049(3) 0.057(4) 0.062(4) -0.005(3) 0.002(3) -0.018(3)
C46 0.043(3) 0.065(4) 0.059(4) 0.009(3) 0.006(2) -0.008(3)
C47 0.126(9) 0.43(3) 0.252(16) 0.104(15) -0.008(10) -0.039(12)
C48 0.175(13) 0.196(15) 0.32(2) -0.019(13) -0.037(13) 0.028(11)
C49 0.103(9) 0.31(2) 0.36(2) -0.062(16) -0.084(10) 0.039(10)
C50 0.162(11) 0.39(2) 0.165(11) -0.024(12) -0.044(8) 0.062(13)

loop_
_atom_type_symbol
_atom_type_description
_atom_type_scat_dispersion_real
_atom_type_scat_dispersion_imag
_atom_type_scat_source
Fe Fe 0.3463 0.8444 'International Tables Vol C Tables 4.2.6.8 and 6.1.1.4'
Cl Cl 0.1484 0.1585 'International Tables Vol C Tables 4.2.6.8 and 6.1.1.4'
N N 0.0061 0.0033 'International Tables Vol C Tables 4.2.6.8 and 6.1.1.4'
C C 0.0033 0.0016 'International Tables Vol C Tables 4.2.6.8 and 6.1.1.4'
O O 0.0106 0.0060 'International Tables Vol C Tables 4.2.6.8 and 6.1.1.4'
H H 0.0000 0.0000 'International Tables Vol C Tables 4.2.6.8 and 6.1.1.4'

loop_
_geom_angle_atom_site_label_1
_geom_angle_atom_site_label_2
_geom_angle_atom_site_label_3
_geom_angle
_geom_angle_site_symmetry_1
_geom_angle_site_symmetry_3
O1 Fe1 N2 119.19(15) . .
O1 Fe1 N1 100.61(13) . .
N2 Fe1 N1 75.01(13) . .
O1 Fe1 N3 99.35(12) . .
N2 Fe1 N3 76.40(14) . .
N1 Fe1 N3 150.53(13) . .
O1 Fe1 Cl1 109.16(10) . .
N2 Fe1 Cl1 131.65(12) . .
N1 Fe1 Cl1 96.75(10) . .
N3 Fe1 Cl1 96.90(10) . .
O1 Fe2 N5 135.50(14) 4_756 .
O1 Fe2 N4 97.30(14) 4_756 .
N5 Fe2 N4 74.46(13) . .
O1 Fe2 N6 96.18(13) 4_756 .
N5 Fe2 N6 77.07(14) . .
N4 Fe2 N6 149.92(13) . .
O1 Fe2 Cl2 110.70(11) 4_756 .
N5 Fe2 Cl2 113.76(11) . .
N4 Fe2 Cl2 103.33(10) . .
N6 Fe2 Cl2 96.79(10) . .
Fe1 O1 Fe2 139.27(16) . 4_756
C49 O2 C48 119.4(12) . .
C1 N1 C5 118.8(4) . .
C1 N1 Fe1 124.0(3) . .
C5 N1 Fe1 116.9(3) . .
C11 N2 C6 116.1(3) . .
C11 N2 Fe1 119.0(3) . .
C6 N2 Fe1 124.9(2) . .
C18 N3 C12 119.2(3) . .
C18 N3 Fe1 128.0(3) . .
C12 N3 Fe1 112.4(3) . .
C28 N4 C24 118.1(4) . .
C28 N4 Fe2 116.2(3) . .
C24 N4 Fe2 125.7(3) . .
C34 N5 C29 116.7(3) . .
C34 N5 Fe2 119.9(3) . .
C29 N5 Fe2 122.9(2) . .
C41 N6 C35 119.9(4) . .
C41 N6 Fe2 128.9(3) . .
C35 N6 Fe2 111.2(3) . .
C23 N7 C19 115.9(5) . .
C46 N8 C42 116.7(4) . .
N1 C1 C2 122.5(4) . .
N1 C1 H1 118.7 . .
C2 C1 H1 118.7 . .
C1 C2 C3 119.4(4) . .
C1 C2 H2 120.3 . .
C3 C2 H2 120.3 . .
C2 C3 C4 118.7(4) . .
C2 C3 H3 120.7 . .
C4 C3 H3 120.7 . .
C5 C4 C3 119.7(4) . .
C5 C4 H4 120.1 . .
C3 C4 H4 120.1 . .
N1 C5 C4 120.8(4) . .
N1 C5 C6 115.0(4) . .
C4 C5 C6 124.0(4) . .
N2 C6 C8 110.7(3) . .
N2 C6 C5 106.4(3) . .
C8 C6 C5 117.4(4) . .
N2 C6 C7 109.8(4) . .
C8 C6 C7 106.2(4) . .
C5 C6 C7 106.2(3) . .
C6 C7 H7A 109.5 . .
C6 C7 H7B 109.5 . .
H7A C7 H7B 109.5 . .
C6 C7 H7C 109.5 . .
H7A C7 H7C 109.5 . .
H7B C7 H7C 109.5 . .
C9 C8 C6 119.5(4) . .
C9 C8 H8 120.3 . .
C6 C8 H8 120.3 . .
C8 C9 C10 118.5(4) . .
C8 C9 C19 119.9(4) . .
C10 C9 C19 121.2(4) . .
C11 C10 C15 117.2(4) . .
C11 C10 C9 116.2(4) . .
C15 C10 C9 126.2(4) . .
N2 C11 C10 124.4(4) . .
N2 C11 C12 115.6(4) . .
C10 C11 C12 119.7(4) . .
N3 C12 C11 115.1(3) . .
N3 C12 C13 123.0(4) . .
C11 C12 C13 121.9(4) . .
C16 C13 C12 115.6(4) . .
C16 C13 C14 126.7(4) . .
C12 C13 C14 117.7(4) . .
C15 C14 C13 118.8(4) . .
C15 C14 C37 120.4(4) . .
C13 C14 C37 120.8(4) . .
C14 C15 C10 123.7(4) . .
C14 C15 H15 118.1 . .
C10 C15 H15 118.1 . .
C17 C16 C13 121.8(4) . .
C17 C16 H16 119.1 . .
C13 C16 H16 119.1 . .
C16 C17 C18 118.6(4) . .
C16 C17 H17 120.7 . .
C18 C17 H17 120.7 . .
N3 C18 C17 121.7(4) . .
N3 C18 H18 119.1 . .
C17 C18 H18 119.1 . .
C20 C19 N7 122.4(5) . .
C20 C19 C9 121.4(4) . .
N7 C19 C9 116.2(4) . .
C19 C20 C21 119.2(5) . .
C19 C20 H20 120.4 . .
C21 C20 H20 120.4 . .
C22 C21 C20 119.6(5) . .
C22 C21 H21 120.2 . .
C20 C21 H21 120.2 . .
C23 C22 C21 117.5(5) . .
C23 C22 H22 121.2 . .
C21 C22 H22 121.2 . .
N7 C23 C22 125.4(5) . .
N7 C23 H23 117.3 . .
C22 C23 H23 117.3 . .
N4 C24 C25 122.5(4) . .
N4 C24 H24 118.8 . .
C25 C24 H24 118.8 . .
C24 C25 C26 119.2(4) . .
C24 C25 H25 120.4 . .
C26 C25 H25 120.4 . .
C25 C26 C27 119.2(5) . .
C25 C26 H26 120.4 . .
C27 C26 H26 120.4 . .
C28 C27 C26 119.5(5) . .
C28 C27 H27 120.3 . .
C26 C27 H27 120.3 . .
N4 C28 C27 121.4(4) . .
N4 C28 C29 115.3(4) . .
C27 C28 C29 123.2(4) . .
N5 C29 C31 110.4(3) . .
N5 C29 C28 105.6(3) . .
C31 C29 C28 113.9(4) . .
N5 C29 C30 110.3(4) . .
C31 C29 C30 109.1(4) . .
C28 C29 C30 107.5(3) . .
C29 C30 H30A 109.5 . .
C29 C30 H30B 109.5 . .
H30A C30 H30B 109.5 . .
C29 C30 H30C 109.5 . .
H30A C30 H30C 109.5 . .
H30B C30 H30C 109.5 . .
C32 C31 C29 121.2(4) . .
C32 C31 H31 119.4 . .
C29 C31 H31 119.4 . .
C31 C32 C33 118.9(4) . .
C31 C32 C42 121.7(4) . .
C33 C32 C42 119.3(3) . .
C34 C33 C38 118.6(4) . .
C34 C33 C32 116.2(3) . .
C38 C33 C32 124.9(4) . .
N5 C34 C33 125.2(4) . .
N5 C34 C35 115.7(4) . .
C33 C34 C35 119.0(4) . .
N6 C35 C34 115.9(4) . .
N6 C35 C36 121.9(4) . .
C34 C35 C36 122.2(4) . .
C39 C36 C35 116.1(4) . .
C39 C36 C37 126.4(4) . .
C35 C36 C37 117.5(4) . .
C38 C37 C36 118.0(4) . .
C38 C37 C14 119.2(4) . .
C36 C37 C14 122.8(4) . .
C37 C38 C33 124.1(4) . .
C37 C38 H38 118.0 . .
C33 C38 H38 118.0 . .
C40 C39 C36 120.9(4) . .
C40 C39 H39 119.6 . .
C36 C39 H39 119.6 . .
C39 C40 C41 119.9(5) . .
C39 C40 H40 120.1 . .
C41 C40 H40 120.1 . .
N6 C41 C40 121.4(4) . .
N6 C41 H41 119.3 . .
C40 C41 H41 119.3 . .
N8 C42 C43 122.1(4) . .
N8 C42 C32 115.9(4) . .
C43 C42 C32 121.9(4) . .
C42 C43 C44 119.8(4) . .
C42 C43 H43 120.1 . .
C44 C43 H43 120.1 . .
C45 C44 C43 118.6(5) . .
C45 C44 H44 120.7 . .
C43 C44 H44 120.7 . .
C46 C45 C44 118.4(5) . .
C46 C45 H45 120.8 . .
C44 C45 H45 120.8 . .
N8 C46 C45 124.2(5) . .
N8 C46 H46 117.9 . .
C45 C46 H46 117.9 . .
C48 C47 H47A 109.5 . .
C48 C47 H47B 109.5 . .
H47A C47 H47B 109.5 . .
C48 C47 H47C 109.5 . .
H47A C47 H47C 109.5 . .
H47B C47 H47C 109.5 . .
C47 C48 O2 116.2(14) . .
C47 C48 H48A 108.2 . .
O2 C48 H48A 108.2 . .
C47 C48 H48B 108.2 . .
O2 C48 H48B 108.2 . .
H48A C48 H48B 107.4 . .
O2 C49 C50 115.2(14) . .
O2 C49 H49A 108.5 . .
C50 C49 H49A 108.5 . .
O2 C49 H49B 108.5 . .
C50 C49 H49B 108.5 . .
H49A C49 H49B 107.5 . .
C49 C50 H50A 109.5 . .
C49 C50 H50B 109.5 . .
H50A C50 H50B 109.5 . .
C49 C50 H50C 109.5 . .
H50A C50 H50C 109.5 . .
H50B C50 H50C 109.5 . .

loop_
_geom_bond_atom_site_label_1
_geom_bond_atom_site_label_2
_geom_bond_distance
_geom_bond_site_symmetry_2
Fe1 O1 1.780(3) .
Fe1 N2 1.978(3) .
Fe1 N1 2.178(3) .
Fe1 N3 2.180(3) .
Fe1 Cl1 2.2496(14) .
Fe2 O1 1.787(3) 4_756
Fe2 N5 1.968(3) .
Fe2 N4 2.187(4) .
Fe2 N6 2.194(3) .
Fe2 Cl2 2.2489(14) .
O1 Fe2 1.787(3) 4_756
O2 C49 1.315(11) .
O2 C48 1.438(13) .
N1 C1 1.342(5) .
N1 C5 1.352(5) .
N2 C11 1.353(5) .
N2 C6 1.463(5) .
N3 C18 1.332(5) .
N3 C12 1.360(5) .
N4 C28 1.348(5) .
N4 C24 1.355(5) .
N5 C34 1.353(5) .
N5 C29 1.458(5) .
N6 C41 1.317(6) .
N6 C35 1.377(5) .
N7 C23 1.329(6) .
N7 C19 1.362(6) .
N8 C46 1.338(6) .
N8 C42 1.346(5) .
C1 C2 1.362(6) .
C1 H1 0.9300 .
C2 C3 1.372(6) .
C2 H2 0.9300 .
C3 C4 1.385(6) .
C3 H3 0.9300 .
C4 C5 1.380(6) .
C4 H4 0.9300 .
C5 C6 1.523(6) .
C6 C8 1.493(6) .
C6 C7 1.563(7) .
C7 H7A 0.9600 .
C7 H7B 0.9600 .
C7 H7C 0.9600 .
C8 C9 1.370(6) .
C8 H8 0.9300 .
C9 C10 1.453(6) .
C9 C19 1.503(6) .
C10 C11 1.393(6) .
C10 C15 1.445(6) .
C11 C12 1.414(6) .
C12 C13 1.418(5) .
C13 C16 1.394(6) .
C13 C14 1.450(6) .
C14 C15 1.358(6) .
C14 C37 1.484(6) .
C15 H15 0.9300 .
C16 C17 1.373(6) .
C16 H16 0.9300 .
C17 C18 1.404(5) .
C17 H17 0.9300 .
C18 H18 0.9300 .
C19 C20 1.354(6) .
C20 C21 1.381(7) .
C20 H20 0.9300 .
C21 C22 1.361(7) .
C21 H21 0.9300 .
C22 C23 1.355(7) .
C22 H22 0.9300 .
C23 H23 0.9300 .
C24 C25 1.361(6) .
C24 H24 0.9300 .
C25 C26 1.366(6) .
C25 H25 0.9300 .
C26 C27 1.379(6) .
C26 H26 0.9300 .
C27 C28 1.374(6) .
C27 H27 0.9300 .
C28 C29 1.519(6) .
C29 C31 1.512(6) .
C29 C30 1.529(6) .
C30 H30A 0.9600 .
C30 H30B 0.9600 .
C30 H30C 0.9600 .
C31 C32 1.344(5) .
C31 H31 0.9300 .
C32 C33 1.451(6) .
C32 C42 1.496(6) .
C33 C34 1.383(5) .
C33 C38 1.410(5) .
C34 C35 1.411(6) .
C35 C36 1.423(6) .
C36 C39 1.406(6) .
C36 C37 1.445(6) .
C37 C38 1.372(6) .
C38 H38 0.9300 .
C39 C40 1.366(6) .
C39 H39 0.9300 .
C40 C41 1.402(6) .
C40 H40 0.9300 .
C41 H41 0.9300 .
C42 C43 1.353(6) .
C43 C44 1.384(6) .
C43 H43 0.9300 .
C44 C45 1.360(6) .
C44 H44 0.9300 .
C45 C46 1.357(7) .
C45 H45 0.9300 .
C46 H46 0.9300 .
C47 C48 1.329(14) .
C47 H47A 0.9600 .
C47 H47B 0.9600 .
C47 H47C 0.9600 .
C48 H48A 0.9700 .
C48 H48B 0.9700 .
C49 C50 1.418(16) .
C49 H49A 0.9700 .
C49 H49B 0.9700 .
C50 H50A 0.9600 .
C50 H50B 0.9600 .
C50 H50C 0.9600 .
